data_2023119
loop_
_publ_author_name
'McGinness, Katelyn'
'Minton, Kim'
'White, Katelyn'
'Bond, Marcus R.'

_publ_section_title
;
 Bis(2-chloro-N,N-dimethylethan-1-aminium) tetrachloridocobaltate(II) and
 tetrachloridozincate(II)
;
_journal_coeditor_code EV2006
_journal_issue 6
_journal_name_full 'Acta Crystallographica Section E Crystallographic Communications'
_journal_paper_doi 10.1107/S2056989024003955
_journal_volume 80
_journal_year 2024
_chemical_formula_iupac '(C4 H11 Cl N)2 [Co Cl4]'
_chemical_formula_moiety '2(C4 H11 Cl N +), Co Cl4 2-'
_chemical_formula_sum 'C8 H22 Cl6 Co N2'
_chemical_formula_weight 417.926
_chemical_name_systematic
;
Bis(2-chloro-<i>N</i>,<i>N</i>-dimethylethan-1-aminium)
tetrachloridocobaltate(II)
;
_space_group_IT_number 15
_space_group_name_Hall '-C 2yc'
_space_group_name_H-M_alt 'C 1 2/c 1'
_symmetry_cell_setting monoclinic
_symmetry_space_group_name_Hall '-C 2yc'
_symmetry_space_group_name_H-M 'C 1 2/c 1'
_atom_sites_solution_hydrogens mixed
_atom_sites_solution_primary dual
_cell_angle_alpha 90
_cell_angle_beta 111.0570(10)
_cell_angle_gamma 90
_cell_formula_units_Z 4
_cell_length_a 12.7521(6)
_cell_length_b 8.9648(4)
_cell_length_c 16.6801(10)
_cell_measurement_reflns_used 9986
_cell_measurement_temperature 295(2)
_cell_measurement_theta_max 27.3883
_cell_measurement_theta_min 2.8448
_cell_volume 1779.54(16)
_computing_cell_refinement
;
SAINT v8.38A (Bruker, 2017)
;
_computing_data_collection
;
APEX3 v2017.3-0 (Bruker, 2017)
;
_computing_data_reduction
;
SAINT v8.38A (Bruker, 2017)
;
_computing_molecular_graphics
;
Ortep-3 for Windows 2020.1 (Farrugia, 2012)
;
_computing_publication_material
;
publCIF (Westrip, 2010)
;
_computing_structure_refinement
;
<i>SHELXL2018/3</i> (Sheldrick 2015b)
;
_computing_structure_solution
;
<i>SHELXT2018/2</i> (Sheldrick, 2015a)
;
_diffrn_ambient_temperature 295(2)
_diffrn_measured_fraction_theta_full 0.998
_diffrn_measured_fraction_theta_max 0.997
_diffrn_measurement_device_type 'Bruker D8 Quest Eco'
_diffrn_measurement_method '\f and \w scans'
_diffrn_radiation_type MoK\a
_diffrn_radiation_wavelength 0.71073
_diffrn_reflns_av_R_equivalents 0.0419
_diffrn_reflns_av_unetI/netI 0.0196
_diffrn_reflns_limit_h_max 16
_diffrn_reflns_limit_h_min -16
_diffrn_reflns_limit_k_max 11
_diffrn_reflns_limit_k_min -11
_diffrn_reflns_limit_l_max 21
_diffrn_reflns_limit_l_min -21
_diffrn_reflns_number 23748
_diffrn_reflns_theta_full 25.242
_diffrn_reflns_theta_max 27.514
_diffrn_reflns_theta_min 3.379
_diffrn_source_current 20.0
_diffrn_source_power 1.0
_diffrn_source_voltage 50.0
_diffrn_standards_decay_% 0
_diffrn_standards_interval_count 0
_diffrn_standards_interval_time 0
_diffrn_standards_number 0
_exptl_absorpt_coefficient_mu 1.848
_exptl_absorpt_correction_T_max 0.746
_exptl_absorpt_correction_T_min 0.696
_exptl_absorpt_correction_type multi-scan
_exptl_absorpt_process_details
;
(SADABS; Krause <i>et al.</i>,  2015)
;
_exptl_crystal_colour blue
_exptl_crystal_density_diffrn 1.56
_exptl_crystal_description gem
_exptl_crystal_F_000 852
_exptl_crystal_size_max 0.30
_exptl_crystal_size_mid 0.27
_exptl_crystal_size_min 0.26
_refine_diff_density_max 0.38
_refine_diff_density_min -0.286
_refine_ls_extinction_coef 0.0038(3)
_refine_ls_extinction_method
;
<i>SHELXL2018/3</i> (Sheldrick 2015b)
;
_refine_ls_goodness_of_fit_ref 1.088
_refine_ls_hydrogen_treatment mixed
_refine_ls_matrix_type full
_refine_ls_number_parameters 113
_refine_ls_number_reflns 2041
_refine_ls_number_restraints 1
_refine_ls_restrained_S_all 1.087
_refine_ls_R_factor_all 0.0428
_refine_ls_R_factor_gt 0.0302
_refine_ls_shift/su_max 0.001
_refine_ls_shift/su_mean 0
_refine_ls_structure_factor_coef Fsqd
_refine_ls_weighting_details 'w=1/[\s^2^(Fo^2^)+(0.0202P)^2^+2.2595P] where P=(Fo^2^+2Fc^2^)/3'
_refine_ls_weighting_scheme calc
_refine_ls_wR_factor_ref 0.064
_reflns_number_gt 1676
_reflns_number_total 2041
_reflns_threshold_expression 'I > 2\s(I)'
_cod_data_source_file ev2006.cif
_cod_data_source_block cobaltate
_cod_original_cell_volume 1779.53(16)
_cod_original_sg_symbol_H-M 'C 2/c'
_cod_database_code 2023119

loop_
_space_group_symop_operation_xyz
'x, y, z'
'-x, y, -z+1/2'
'x+1/2, y+1/2, z'
'-x+1/2, y+1/2, -z+1/2'
'-x, -y, -z'
'x, -y, z-1/2'
'-x+1/2, -y+1/2, -z'
'x+1/2, -y+1/2, z-1/2'

loop_
_atom_site_type_symbol
_atom_site_label
_atom_site_fract_x
_atom_site_fract_y
_atom_site_fract_z
_atom_site_U_iso_or_equiv
_atom_site_adp_type
_atom_site_calc_flag
_atom_site_occupancy
_atom_site_disorder_assembly
_atom_site_disorder_group
Co Co1 0.5 0.77754(4) 0.25 0.03399(13) Uani d 1 . .
Cl Cl1 0.63314(4) 0.92047(6) 0.34886(3) 0.04269(15) Uani d 1 . .
Cl Cl2 0.40423(5) 0.65066(7) 0.31892(4) 0.05376(18) Uani d 1 . .
N N1 0.84438(16) 0.6926(2) 0.36634(12) 0.0402(4) Uani d 1 . .
H H1 0.775(2) 0.725(3) 0.3517(17) 0.066(8) Uiso d 1 . .
C C1 0.8515(7) 0.5245(5) 0.3673(6) 0.0395(13) Uani d 0.707(2) A 1
H H1A 0.929586 0.496545 0.381431 0.047 Uiso calc 0.707(2) A 1
H H1B 0.810217 0.488369 0.309775 0.047 Uiso calc 0.707(2) A 1
C C2 0.8069(3) 0.4440(4) 0.4297(2) 0.0465(8) Uani d 0.707(2) A 1
H H2A 0.848364 0.477204 0.487909 0.056 Uiso calc 0.707(2) A 1
H H2B 0.818475 0.337488 0.427118 0.056 Uiso calc 0.707(2) A 1
Cl Cl3 0.66156(8) 0.48055(11) 0.40385(6) 0.0581(3) Uani d 0.707(2) A 1
C C1A 0.8273(19) 0.5310(12) 0.3788(17) 0.055(5) Uani d 0.293(2) A 2
H H1AA 0.800336 0.479291 0.324113 0.066 Uiso calc 0.293(2) A 2
H H1AB 0.897006 0.48509 0.415285 0.066 Uiso calc 0.293(2) A 2
C C2A 0.7424(9) 0.5258(10) 0.4203(6) 0.051(2) Uani d 0.293(2) A 2
H H2AA 0.672082 0.570241 0.383851 0.061 Uiso calc 0.293(2) A 2
H H2AB 0.768918 0.576965 0.475201 0.061 Uiso calc 0.293(2) A 2
Cl Cl3A 0.7270(3) 0.3331(3) 0.43356(19) 0.0799(11) Uani d 0.293(2) A 2
C C3 0.8885(2) 0.7413(3) 0.29966(17) 0.0572(7) Uani d 1 . .
H H3A 0.885462 0.848115 0.295397 0.086 Uiso calc 1 . .
H H3B 0.843773 0.698591 0.245341 0.086 Uiso calc 1 . .
H H3C 0.964987 0.708767 0.315027 0.086 Uiso calc 1 . .
C C4 0.9070(3) 0.7654(3) 0.44973(17) 0.0687(8) Uani d 1 . .
H H4A 0.984779 0.737603 0.468255 0.103 Uiso calc 1 . .
H H4B 0.876356 0.733971 0.491816 0.103 Uiso calc 1 . .
H H4C 0.900302 0.871732 0.443083 0.103 Uiso calc 1 . .

loop_
_atom_site_aniso_label
_atom_site_aniso_U_11
_atom_site_aniso_U_22
_atom_site_aniso_U_33
_atom_site_aniso_U_12
_atom_site_aniso_U_13
_atom_site_aniso_U_23
Co1 0.0301(2) 0.0362(2) 0.0354(2) 0 0.01147(16) 0
Cl1 0.0383(3) 0.0475(3) 0.0375(3) -0.0055(2) 0.0078(2) -0.0033(2)
Cl2 0.0611(4) 0.0447(3) 0.0666(4) -0.0097(3) 0.0364(3) 0.0013(3)
N1 0.0339(9) 0.0456(11) 0.0413(10) 0.0079(8) 0.0137(8) -0.0021(8)
C1 0.043(4) 0.040(2) 0.042(3) -0.0033(16) 0.023(2) 0.0027(16)
C2 0.0492(19) 0.0449(19) 0.0467(19) 0.0064(16) 0.0188(15) 0.0019(16)
Cl3 0.0479(6) 0.0665(6) 0.0663(6) -0.0018(4) 0.0280(4) -0.0007(5)
C1A 0.038(9) 0.086(10) 0.047(9) -0.015(6) 0.024(5) 0.001(6)
C2A 0.062(6) 0.047(5) 0.048(5) 0.004(5) 0.025(4) 0.009(4)
Cl3A 0.113(2) 0.0584(16) 0.0850(19) -0.0153(14) 0.0554(17) 0.0128(13)
C3 0.0704(17) 0.0520(15) 0.0552(15) -0.0085(13) 0.0297(13) 0.0012(12)
C4 0.081(2) 0.0703(19) 0.0485(15) 0.0016(15) 0.0150(14) -0.0161(14)

loop_
_atom_type_symbol
_atom_type_description
_atom_type_scat_dispersion_real
_atom_type_scat_dispersion_imag
_atom_type_scat_source
C C 0.0033 0.0016 'International Tables Vol C Tables 4.2.6.8 and 6.1.1.4'
H H 0 0 'International Tables Vol C Tables 4.2.6.8 and 6.1.1.4'
N N 0.0061 0.0033 'International Tables Vol C Tables 4.2.6.8 and 6.1.1.4'
Cl Cl 0.1484 0.1585 'International Tables Vol C Tables 4.2.6.8 and 6.1.1.4'
Co Co 0.3494 0.9721 'International Tables Vol C Tables 4.2.6.8 and 6.1.1.4'

loop_
_geom_angle_atom_site_label_1
_geom_angle_atom_site_label_2
_geom_angle_atom_site_label_3
_geom_angle_site_symmetry_1
_geom_angle_site_symmetry_3
_geom_angle
_geom_angle_publ_flag
Cl1 Co1 Cl1 2_655 . 111.86(3) y
Cl1 Co1 Cl2 . . 108.17(2) y
Cl1 Co1 Cl2 . 2_655 104.58(2) y
Cl2 Co1 Cl2 2_655 . 119.62(4) y
C3 N1 C4 . . 110.6(2) y
N1 C3 H3A . . 109.5 ?
N1 C3 H3B . . 109.5 ?
H3A C3 H3B . . 109.5 ?
N1 C3 H3C . . 109.5 ?
H3A C3 H3C . . 109.5 ?
H3B C3 H3C . . 109.5 ?
N1 C4 H4A . . 109.5 ?
N1 C4 H4B . . 109.5 ?
H4A C4 H4B . . 109.5 ?
N1 C4 H4C . . 109.5 ?
H4A C4 H4C . . 109.5 ?
H4B C4 H4C . . 109.5 ?
C3 N1 C1 . . 105.4(3) y
C4 N1 C1 . . 114.8(4) y
C3 N1 H1 . . 108.0(18) ?
C4 N1 H1 . . 105.3(18) ?
C1A N1 H1 . . 100(2) ?
C1 N1 H1 . . 112.6(19) ?
N1 C1 C2 . . 116.2(5) y
N1 C1 H1A . . 108.2 ?
C2 C1 H1A . . 108.2 ?
N1 C1 H1B . . 108.2 ?
C2 C1 H1B . . 108.2 ?
H1A C1 H1B . . 107.4 ?
C1 C2 Cl3 . . 111.0(4) y
C1 C2 H2A . . 109.4 ?
Cl3 C2 H2A . . 109.4 ?
C1 C2 H2B . . 109.4 ?
Cl3 C2 H2B . . 109.4 ?
H2A C2 H2B . . 108 ?
C3 N1 C1A . . 120.4(7) ?
C4 N1 C1A . . 110.7(11) ?
C2A C1A N1 . . 105.3(9) ?
C2A C1A H1AA . . 110.7 ?
N1 C1A H1AA . . 110.7 ?
C2A C1A H1AB . . 110.7 ?
N1 C1A H1AB . . 110.7 ?
H1AA C1A H1AB . . 108.8 ?
C1A C2A Cl3A . . 102.9(7) ?
C1A C2A H2AA . . 111.2 ?
Cl3A C2A H2AA . . 111.2 ?
C1A C2A H2AB . . 111.2 ?
Cl3A C2A H2AB . . 111.2 ?
H2AA C2A H2AB . . 109.1 ?

loop_
_geom_bond_atom_site_label_1
_geom_bond_atom_site_label_2
_geom_bond_site_symmetry_2
_geom_bond_distance
_geom_bond_publ_flag
Co1 Cl1 . 2.2873(6) y
Co1 Cl2 . 2.2618(6) y
N1 C3 . 1.482(3) y
C3 H3A . 0.96 ?
C3 H3B . 0.96 ?
C3 H3C . 0.96 ?
N1 C4 . 1.483(3) y
C4 H4A . 0.96 ?
C4 H4B . 0.96 ?
C4 H4C . 0.96 ?
N1 H1 . 0.87(3) ?
N1 C1 . 1.509(5) y
C1 H1A . 0.97 ?
C1 H1B . 0.97 ?
C1 C2 . 1.534(6) y
C2 H2A . 0.97 ?
C2 H2B . 0.97 ?
C2 Cl3 . 1.776(3) y
N1 C1A . 1.490(10) ?
C1A H1AA . 0.97 ?
C1A H1AB . 0.97 ?
C1A C2A . 1.480(15) ?
C2A H2AA . 0.97 ?
C2A H2AB . 0.97 ?
C2A Cl3A . 1.762(9) ?

loop_
_geom_hbond_atom_site_label_D
_geom_hbond_atom_site_label_H
_geom_hbond_atom_site_label_A
_geom_hbond_site_symmetry_A
_geom_hbond_distance_DH
_geom_hbond_distance_HA
_geom_hbond_distance_DA
_geom_hbond_angle_DHA
_geom_hbond_publ_flag
N1 H1 Cl1 . 0.87(3) 2.51(3) 3.3093(19) 152(2) yes
N1 H1 Cl2 2_655 0.87(3) 3.02(3) 3.564(2) 122(2) yes

loop_
_geom_torsion_atom_site_label_1
_geom_torsion_atom_site_label_2
_geom_torsion_atom_site_label_3
_geom_torsion_atom_site_label_4
_geom_torsion_site_symmetry_1
_geom_torsion_site_symmetry_2
_geom_torsion_site_symmetry_3
_geom_torsion_site_symmetry_4
_geom_torsion
_geom_torsion_publ_flag
C3 N1 C1 C2 . . . . -178.1(5) ?
C4 N1 C1 C2 . . . . 59.9(7) ?
N1 C1 C2 Cl3 . . . . 61.6(7) ?
C3 N1 C1A C2A . . . . -156.9(10) ?
C4 N1 C1A C2A . . . . 71.9(16) ?
N1 C1A C2A Cl3A . . . . -179.7(13) ?
